data_4328619
loop_
_publ_author_name
'Dmitri V. Konarev'
'Salavat S. Khasanov'
'Akihiro Otsuka'
'Hideki Yamochi'
'Gunzi Saito'
'Rimma N. Lyubovskaya'

_publ_contact_author_address
;
Institute of Problems of Chemical Physics, RAS,
Chernogolovka, 142432, Russia
;
_publ_contact_author_email konarev@icp.ac.ru
_publ_contact_author_name 'Konarev, Dmitri V.'
_publ_section_title
;
 Effect of the Cooling Rate on Dimerization of C60.- in Fullerene Salt
 (DMI+)2.(C60.-).{Cd(Et2NCS2)2I-}
;
_journal_name_full 'Inorganic Chemistry'
_journal_page_first 3420
_journal_page_last 3426
_journal_paper_doi 10.1021/ic201732t
_journal_volume 51
_journal_year 2012
_chemical_formula_moiety 'C10 H20 N2 S4 Cd I, 2(C5 H9 N2), C60'
_chemical_formula_sum 'C80 H38 Cd I N6 S4'
_chemical_formula_weight 1450.70
_chemical_name_systematic
;
 ?
;
_space_group_IT_number 76
_symmetry_cell_setting tetragonal
_symmetry_space_group_name_Hall 'P 4w'
_symmetry_space_group_name_H-M 'P 41'
_atom_sites_solution_hydrogens geom
_atom_sites_solution_primary direct
_atom_sites_solution_secondary difmap
_audit_creation_date
;
'Sun Jun 19 21:39:47 2011'
;
_audit_creation_method
;
CrysAlisPro, Oxford Diffraction Ltd.,
Version 1.171.35.11 (release 16-05-2011 CrysAlis171 .NET)
(compiled May 16 2011,17:55:39)
;
_cell_angle_alpha 90.0
_cell_angle_beta 90.0
_cell_angle_gamma 90.0
_cell_formula_units_Z 4
_cell_length_a 16.1224(3)
_cell_length_b 16.1224(3)
_cell_length_c 21.3629(6)
_cell_measurement_reflns_used 51170
_cell_measurement_temperature 95.0(1)
_cell_measurement_theta_max 31.4356
_cell_measurement_theta_min 2.9758
_cell_volume 5552.9(2)
_computing_cell_refinement
;
CrysAlisPro, Agilent Technologies,
Version 1.171.35.11 (release 16-05-2011 CrysAlis171 .NET)
(compiled May 16 2011,17:55:39)
;
_computing_data_collection
;
CrysAlisPro, Agilent Technologies,
Version 1.171.35.11 (release 16-05-2011 CrysAlis171 .NET)
(compiled May 16 2011,17:55:39)
;
_computing_data_reduction
;
CrysAlisPro, Agilent Technologies,
Version 1.171.35.11 (release 16-05-2011 CrysAlis171 .NET)
(compiled May 16 2011,17:55:39)
;
_computing_molecular_graphics 'WinGX (L.J. Farrugia, 1999)'
_computing_publication_material 'WinGX (L.J. Farrugia, 1999)'
_computing_structure_refinement 'SHELXL-97 (Sheldrick, 2008)'
_computing_structure_solution 'SIR-92 (A. Altomare et al, 1993)'
_diffrn_ambient_temperature 95.0(1)
_diffrn_detector_area_resol_mean 10.4752
_diffrn_measured_fraction_theta_full 0.999
_diffrn_measured_fraction_theta_max 0.999
_diffrn_measurement_device_type 'Xcalibur, Ruby, Gemini'
_diffrn_measurement_method '\w and \p scans'
_diffrn_orient_matrix_UB_11 -0.0190387000
_diffrn_orient_matrix_UB_12 0.0390143000
_diffrn_orient_matrix_UB_13 -0.0051073000
_diffrn_orient_matrix_UB_21 0.0272875000
_diffrn_orient_matrix_UB_22 0.0074168000
_diffrn_orient_matrix_UB_23 -0.0253960000
_diffrn_orient_matrix_UB_31 -0.0288749000
_diffrn_orient_matrix_UB_32 -0.0188093000
_diffrn_orient_matrix_UB_33 -0.0207518000
_diffrn_radiation_monochromator graphite
_diffrn_radiation_source 'Enhance (Mo) X-ray Source'
_diffrn_radiation_type 'Mo K\a'
_diffrn_radiation_wavelength 0.7107
_diffrn_reflns_av_R_equivalents 0.0413
_diffrn_reflns_av_sigmaI/netI 0.0305
_diffrn_reflns_limit_h_max 23
_diffrn_reflns_limit_h_min -21
_diffrn_reflns_limit_k_max 23
_diffrn_reflns_limit_k_min -23
_diffrn_reflns_limit_l_max 31
_diffrn_reflns_limit_l_min -31
_diffrn_reflns_number 80348
_diffrn_reflns_theta_full 31.51
_diffrn_reflns_theta_max 31.51
_diffrn_reflns_theta_min 2.98
_exptl_absorpt_coefficient_mu 1.160
_exptl_absorpt_correction_T_max 1.00000
_exptl_absorpt_correction_T_min 0.91009
_exptl_absorpt_correction_type multi-scan
_exptl_absorpt_process_details
;
CrysAlisPro, Agilent Technologies,
Version 1.171.35.11 (release 16-05-2011 CrysAlis171 .NET)
(compiled May 16 2011,17:55:39)
empirical absorption correction using spherical harmonics,
 implemented in SCALE3 ABSPACK scaling algorithm.
;
_exptl_crystal_colour black
_exptl_crystal_density_diffrn 1.735
_exptl_crystal_description octahedral
_exptl_crystal_F_000 2900
_exptl_crystal_size_max 0.30
_exptl_crystal_size_mid 0.30
_exptl_crystal_size_min 0.30
_refine_diff_density_max 0.702
_refine_diff_density_min -0.412
_refine_diff_density_rms 0.072
_refine_ls_abs_structure_details 'Flack H D (1983), Acta Cryst. A39, 876-881'
_refine_ls_abs_structure_Flack -0.022(9)
_refine_ls_extinction_method none
_refine_ls_goodness_of_fit_ref 1.021
_refine_ls_hydrogen_treatment constr
_refine_ls_matrix_type full
_refine_ls_number_parameters 1020
_refine_ls_number_reflns 18404
_refine_ls_number_restraints 1042
_refine_ls_restrained_S_all 0.997
_refine_ls_R_factor_all 0.0339
_refine_ls_R_factor_gt 0.0313
_refine_ls_shift/su_max 0.003
_refine_ls_shift/su_mean 0.000
_refine_ls_structure_factor_coef Fsqd
_refine_ls_weighting_details 'calc w=1/[\s^2^(Fo^2^)+(0.0364P)^2^+4.2874P] where P=(Fo^2^+2Fc^2^)/3'
_refine_ls_weighting_scheme calc
_refine_ls_wR_factor_gt 0.0731
_refine_ls_wR_factor_ref 0.0748
_reflns_number_gt 17525
_reflns_number_total 18404
_reflns_threshold_expression >2\s(I)
_cod_data_source_file ic201732t_si_004.cif
_cod_data_source_block CdDTC2I_2DMI_C60_95K_quenched
_cod_database_code 4328619
_reflns_odcompleteness_completeness 99.86
_reflns_odcompleteness_theta 31.23
_reflns_odcompleteness_iscentric 1
_chemical_oxdiff_formula 'C300 H44 N24 S16 Cd4 I4 '

loop_
_symmetry_equiv_pos_as_xyz
'x, y, z'
'-x, -y, z+1/2'
'-y, x, z+1/4'
'y, -x, z+3/4'

loop_
_atom_site_label
_atom_site_type_symbol
_atom_site_fract_x
_atom_site_fract_y
_atom_site_fract_z
_atom_site_U_iso_or_equiv
_atom_site_adp_type
_atom_site_occupancy
_atom_site_symmetry_multiplicity
_atom_site_calc_flag
_atom_site_refinement_flags
_atom_site_disorder_assembly
_atom_site_disorder_group
I I 0.752864(9) 0.668967(10) 0.829566(16) 0.02178(3) Uani 1 1 d U . .
Cd Cd 0.740995(10) 0.753364(10) 0.716407(16) 0.01858(3) Uani 1 1 d U . .
S1 S 0.70131(4) 0.90550(4) 0.73456(3) 0.02034(10) Uani 1 1 d U . .
S2 S 0.87846(4) 0.85197(4) 0.72862(3) 0.01998(10) Uani 1 1 d U . .
S3 S 0.78900(3) 0.67402(4) 0.61920(3) 0.01890(10) Uani 1 1 d U . .
S4 S 0.61089(3) 0.67847(4) 0.65546(3) 0.02035(10) Uani 1 1 d U . .
N1 N 0.82906(13) 0.99988(13) 0.76965(11) 0.0219(4) Uani 1 1 d U . .
N2 N 0.67159(12) 0.59132(12) 0.55828(9) 0.0178(3) Uani 1 1 d U . .
C1 C 0.80596(14) 0.92659(14) 0.74643(11) 0.0181(4) Uani 1 1 d U . .
C2 C 0.68801(13) 0.64218(12) 0.60642(11) 0.0151(3) Uani 1 1 d U . .
C3 C 0.77028(17) 1.06761(15) 0.78144(13) 0.0251(5) Uani 1 1 d U . .
H3A H 0.7849 1.0952 0.8214 0.030 Uiso 1 1 calc R . .
H3B H 0.7138 1.0443 0.7859 0.030 Uiso 1 1 calc R . .
C4 C 0.91619(16) 1.01704(16) 0.78693(14) 0.0268(5) Uani 1 1 d U . .
H4A H 0.9261 1.0776 0.7859 0.032 Uiso 1 1 calc R . .
H4B H 0.9536 0.9907 0.7561 0.032 Uiso 1 1 calc R . .
C5 C 0.73855(15) 0.55824(14) 0.51842(11) 0.0193(4) Uani 1 1 d U . .
H5A H 0.7791 0.6030 0.5101 0.023 Uiso 1 1 calc R . .
H5B H 0.7147 0.5409 0.4778 0.023 Uiso 1 1 calc R . .
C6 C 0.58603(15) 0.56725(16) 0.54198(13) 0.0241(4) Uani 1 1 d U . .
H6A H 0.5812 0.5636 0.4959 0.029 Uiso 1 1 calc R . .
H6B H 0.5476 0.6111 0.5565 0.029 Uiso 1 1 calc R . .
C7 C 0.7701(2) 1.13147(19) 0.72938(16) 0.0360(6) Uani 1 1 d U . .
H7A H 0.8261 1.1544 0.7244 0.054 Uiso 1 1 calc R . .
H7B H 0.7314 1.1762 0.7399 0.054 Uiso 1 1 calc R . .
H7C H 0.7528 1.1051 0.6902 0.054 Uiso 1 1 calc R . .
C8 C 0.93561(18) 0.98403(19) 0.85203(15) 0.0327(6) Uani 1 1 d U . .
H8A H 0.8962 1.0073 0.8822 0.049 Uiso 1 1 calc R . .
H8B H 0.9921 1.0001 0.8638 0.049 Uiso 1 1 calc R . .
H8C H 0.9310 0.9234 0.8520 0.049 Uiso 1 1 calc R . .
C9 C 0.78372(16) 0.48490(15) 0.54743(13) 0.0230(4) Uani 1 1 d U . .
H9A H 0.8097 0.5022 0.5868 0.035 Uiso 1 1 calc R . .
H9B H 0.8265 0.4651 0.5185 0.035 Uiso 1 1 calc R . .
H9C H 0.7441 0.4401 0.5557 0.035 Uiso 1 1 calc R . .
C10 C 0.56008(18) 0.48562(18) 0.5702(2) 0.0418(8) Uani 1 1 d U . .
H10A H 0.5991 0.4422 0.5573 0.063 Uiso 1 1 calc R . .
H10B H 0.5042 0.4714 0.5556 0.063 Uiso 1 1 calc R . .
H10C H 0.5600 0.4902 0.6159 0.063 Uiso 1 1 calc R . .
N3 N 0.74135(12) 0.92695(12) 0.57050(9) 0.0183(3) Uani 1 1 d U . .
N4 N 0.60867(12) 0.91450(12) 0.58219(10) 0.0191(3) Uani 1 1 d U . .
C21 C 0.67935(14) 0.87300(13) 0.57735(11) 0.0175(4) Uani 1 1 d U . .
H21 H 0.6849 0.8144 0.5786 0.021 Uiso 1 1 calc R . .
C22 C 0.62549(16) 0.99827(14) 0.57862(13) 0.0236(4) Uani 1 1 d U . .
H22 H 0.5863 1.0422 0.5808 0.028 Uiso 1 1 calc R . .
C23 C 0.70913(16) 1.00594(14) 0.57129(12) 0.0222(4) Uani 1 1 d U . .
H23 H 0.7394 1.0562 0.5675 0.027 Uiso 1 1 calc R . .
C24 C 0.82908(15) 0.90476(16) 0.56321(12) 0.0225(4) Uani 1 1 d U . .
H24A H 0.8575 0.9108 0.6035 0.034 Uiso 1 1 calc R . .
H24B H 0.8549 0.9415 0.5323 0.034 Uiso 1 1 calc R . .
H24C H 0.8335 0.8472 0.5489 0.034 Uiso 1 1 calc R . .
C25 C 0.52658(16) 0.87680(17) 0.58780(14) 0.0274(5) Uani 1 1 d U . .
H25A H 0.4948 0.8873 0.5495 0.041 Uiso 1 1 calc R . .
H25B H 0.4974 0.9009 0.6237 0.041 Uiso 1 1 calc R . .
H25C H 0.5325 0.8169 0.5939 0.041 Uiso 1 1 calc R . .
N5 N 0.88805(16) 0.37092(16) 0.68971(12) 0.0305(5) Uani 1 1 d U . .
N6 N 0.77781(14) 0.43935(14) 0.71431(11) 0.0260(4) Uani 1 1 d U . .
C26 C 0.80580(19) 0.36782(17) 0.69265(14) 0.0302(5) Uani 1 1 d U . .
H26 H 0.7725 0.3217 0.6811 0.036 Uiso 1 1 calc R . .
C27 C 0.8444(2) 0.49034(18) 0.72555(14) 0.0319(5) Uani 1 1 d U . .
H27 H 0.8423 0.5455 0.7411 0.038 Uiso 1 1 calc R . .
C28 C 0.91300(19) 0.44773(19) 0.71049(15) 0.0335(5) Uani 1 1 d U . .
H28 H 0.9685 0.4670 0.7136 0.040 Uiso 1 1 calc R . .
C29 C 0.9432(3) 0.3044(3) 0.6682(2) 0.0546(10) Uani 1 1 d U . .
H29A H 0.9658 0.2748 0.7045 0.082 Uiso 1 1 calc R . .
H29B H 0.9887 0.3283 0.6438 0.082 Uiso 1 1 calc R . .
H29C H 0.9118 0.2656 0.6420 0.082 Uiso 1 1 calc R . .
C30 C 0.6906(2) 0.4610(2) 0.72423(17) 0.0416(7) Uani 1 1 d U . .
H30A H 0.6552 0.4169 0.7074 0.062 Uiso 1 1 calc R . .
H30B H 0.6782 0.5133 0.7028 0.062 Uiso 1 1 calc R . .
H30C H 0.6800 0.4672 0.7692 0.062 Uiso 1 1 calc R . .
C301 C 0.7431(3) 1.0084(2) 0.2034(2) 0.0315(5) Uani 0.648(2) 1 d PDU A 1
C302 C 0.7147(3) 1.0402(3) 0.2638(2) 0.0300(5) Uani 0.648(2) 1 d PDU A 1
C303 C 0.6255(3) 1.0399(3) 0.2643(2) 0.0266(5) Uani 0.648(2) 1 d PDU A 1
C304 C 0.5980(3) 1.0087(3) 0.2035(2) 0.0281(5) Uani 0.648(2) 1 d PDU A 1
C305 C 0.6689(4) 0.9885(4) 0.1673(3) 0.0317(7) Uani 0.648(2) 1 d PDU A 1
C306 C 0.8135(3) 0.9586(3) 0.2003(2) 0.0352(5) Uani 0.648(2) 1 d PDU A 1
C307 C 0.8129(3) 0.8860(3) 0.1586(3) 0.0369(6) Uani 0.648(2) 1 d PDU A 1
C308 C 0.8585(3) 0.8212(3) 0.1903(2) 0.0360(5) Uani 0.648(2) 1 d PDU A 1
C309 C 0.8860(2) 0.8522(3) 0.2499(3) 0.0358(5) Uani 0.648(2) 1 d PDU A 1
C310 C 0.8566(4) 0.9381(4) 0.2565(3) 0.0386(8) Uani 0.648(2) 1 d PDU A 1
C311 C 0.7573(3) 1.0193(2) 0.3183(2) 0.0332(5) Uani 0.648(2) 1 d PDU A 1
C312 C 0.8315(3) 0.9674(3) 0.3144(2) 0.0374(5) Uani 0.648(2) 1 d PDU A 1
C313 C 0.8312(3) 0.9139(3) 0.3681(2) 0.0380(6) Uani 0.648(2) 1 d PDU A 1
C314 C 0.7580(3) 0.9319(3) 0.4054(2) 0.0381(6) Uani 0.648(2) 1 d PDU A 1
C315 C 0.7126(3) 0.9982(3) 0.3738(2) 0.0340(5) Uani 0.648(2) 1 d PDU A 1
C316 C 0.5816(3) 1.0198(3) 0.3181(2) 0.0282(6) Uani 0.648(2) 1 d PDU A 1
C317 C 0.6275(3) 0.9981(3) 0.3739(2) 0.0329(6) Uani 0.648(2) 1 d PDU A 1
C318 C 0.5815(3) 0.9311(3) 0.4048(2) 0.0363(6) Uani 0.648(2) 1 d PDU A 1
C319 C 0.5074(4) 0.9120(4) 0.3689(3) 0.0335(8) Uani 0.648(2) 1 d PDU A 1
C320 C 0.5095(3) 0.9665(3) 0.3140(2) 0.0298(6) Uani 0.648(2) 1 d PDU A 1
C321 C 0.5291(3) 0.9572(3) 0.2000(2) 0.0307(5) Uani 0.648(2) 1 d PDU A 1
C322 C 0.4834(3) 0.9368(3) 0.2567(3) 0.0310(5) Uani 0.648(2) 1 d PDU A 1
C323 C 0.4567(3) 0.8510(3) 0.2502(3) 0.0350(6) Uani 0.648(2) 1 d PDU A 1
C324 C 0.4846(3) 0.8203(3) 0.1900(3) 0.0369(6) Uani 0.648(2) 1 d PDU A 1
C325 C 0.5289(3) 0.8856(3) 0.1592(2) 0.0338(5) Uani 0.648(2) 1 d PDU A 1
C326 C 0.6713(3) 0.9203(3) 0.1262(2) 0.0357(6) Uani 0.648(2) 1 d PDU A 1
C327 C 0.5998(3) 0.8671(3) 0.12318(19) 0.0369(5) Uani 0.648(2) 1 d PDU A 1
C328 C 0.6260(4) 0.7810(4) 0.1178(3) 0.0399(7) Uani 0.648(2) 1 d PDU A 1
C329 C 0.7171(3) 0.7830(3) 0.11767(18) 0.0376(6) Uani 0.648(2) 1 d PDU A 1
C330 C 0.7440(3) 0.8671(3) 0.1233(2) 0.0371(6) Uani 0.648(2) 1 d PDU A 1
C331 C 0.5992(3) 0.6425(2) 0.3494(2) 0.0315(5) Uani 0.648(2) 1 d PDU A 1
C332 C 0.6268(3) 0.6117(2) 0.2893(2) 0.0300(5) Uani 0.648(2) 1 d PDU A 1
C333 C 0.7169(3) 0.6119(2) 0.2901(2) 0.0266(5) Uani 0.648(2) 1 d PDU A 1
C334 C 0.7445(3) 0.6429(3) 0.3500(2) 0.0281(5) Uani 0.648(2) 1 d PDU A 1
C335 C 0.6711(4) 0.6610(4) 0.3877(3) 0.0317(7) Uani 0.648(2) 1 d PDU A 1
C336 C 0.5291(3) 0.6928(3) 0.3532(2) 0.0352(5) Uani 0.648(2) 1 d PDU A 1
C337 C 0.5291(3) 0.7645(3) 0.3939(3) 0.0369(6) Uani 0.648(2) 1 d PDU A 1
C338 C 0.4829(3) 0.8307(3) 0.3627(2) 0.0360(5) Uani 0.648(2) 1 d PDU A 1
C339 C 0.4562(2) 0.8000(3) 0.3028(2) 0.0358(5) Uani 0.648(2) 1 d PDU A 1
C340 C 0.4835(4) 0.7118(4) 0.2974(3) 0.0386(8) Uani 0.648(2) 1 d PDU A 1
C341 C 0.5843(3) 0.6316(2) 0.2346(3) 0.0332(5) Uani 0.648(2) 1 d PDU A 1
C342 C 0.5100(3) 0.6845(3) 0.2384(3) 0.0374(5) Uani 0.648(2) 1 d PDU A 1
C343 C 0.5110(3) 0.7384(3) 0.1845(2) 0.0380(6) Uani 0.648(2) 1 d PDU A 1
C344 C 0.5839(3) 0.7197(3) 0.1468(2) 0.0381(6) Uani 0.648(2) 1 d PDU A 1
C345 C 0.6295(3) 0.6534(3) 0.1791(2) 0.0340(5) Uani 0.648(2) 1 d PDU A 1
C346 C 0.7609(3) 0.6327(3) 0.2353(2) 0.0282(6) Uani 0.648(2) 1 d PDU A 1
C347 C 0.7153(3) 0.6538(3) 0.1796(2) 0.0329(6) Uani 0.648(2) 1 d PDU A 1
C348 C 0.7614(3) 0.7201(3) 0.1477(2) 0.0363(6) Uani 0.648(2) 1 d PDU A 1
C349 C 0.8317(4) 0.7387(3) 0.1858(3) 0.0335(8) Uani 0.648(2) 1 d PDU A 1
C350 C 0.8332(3) 0.6847(3) 0.2390(2) 0.0298(6) Uani 0.648(2) 1 d PDU A 1
C351 C 0.8137(3) 0.6934(3) 0.3536(2) 0.0307(5) Uani 0.648(2) 1 d PDU A 1
C352 C 0.8594(3) 0.7149(3) 0.2968(2) 0.0310(5) Uani 0.648(2) 1 d PDU A 1
C353 C 0.8859(3) 0.8005(3) 0.3028(3) 0.0350(6) Uani 0.648(2) 1 d PDU A 1
C354 C 0.8581(3) 0.8319(3) 0.3635(3) 0.0369(6) Uani 0.648(2) 1 d PDU A 1
C355 C 0.8134(3) 0.7665(3) 0.3940(2) 0.0338(5) Uani 0.648(2) 1 d PDU A 1
C356 C 0.6717(3) 0.7314(3) 0.4261(2) 0.0357(6) Uani 0.648(2) 1 d PDU A 1
C357 C 0.7424(3) 0.7834(3) 0.42972(19) 0.0369(5) Uani 0.648(2) 1 d PDU A 1
C358 C 0.7141(4) 0.8688(4) 0.4355(3) 0.0399(7) Uani 0.648(2) 1 d PDU A 1
C359 C 0.6254(3) 0.8689(3) 0.43468(18) 0.0376(6) Uani 0.648(2) 1 d PDU A 1
C360 C 0.5974(3) 0.7830(3) 0.4295(2) 0.0371(6) Uani 0.648(2) 1 d PDU A 1
C401 C 0.4587(3) 0.8487(3) 0.3243(3) 0.0464(10) Uani 0.352(2) 1 d PDU A 2
C402 C 0.4529(3) 0.8764(3) 0.2593(3) 0.0401(10) Uani 0.352(2) 1 d PDU A 2
C403 C 0.4907(4) 0.9569(3) 0.2543(3) 0.0382(11) Uani 0.352(2) 1 d PDU A 2
C404 C 0.5195(4) 0.9800(4) 0.3169(3) 0.0431(12) Uani 0.352(2) 1 d PDU A 2
C405 C 0.5017(5) 0.9141(4) 0.3586(3) 0.0469(17) Uani 0.352(2) 1 d PDU A 2
C406 C 0.4734(3) 0.7655(3) 0.3377(3) 0.0491(11) Uani 0.352(2) 1 d PDU A 2
C407 C 0.5312(4) 0.7442(4) 0.3885(3) 0.0449(12) Uani 0.352(2) 1 d PDU A 2
C408 C 0.5757(3) 0.6708(3) 0.3686(3) 0.0426(10) Uani 0.352(2) 1 d PDU A 2
C409 C 0.5469(3) 0.6478(3) 0.3073(3) 0.0455(10) Uani 0.352(2) 1 d PDU A 2
C410 C 0.4836(5) 0.7081(5) 0.2875(4) 0.0472(16) Uani 0.352(2) 1 d PDU A 2
C411 C 0.4636(3) 0.8195(3) 0.2108(3) 0.0398(10) Uani 0.352(2) 1 d PDU A 2
C412 C 0.4782(3) 0.7321(3) 0.2254(3) 0.0441(10) Uani 0.352(2) 1 d PDU A 2
C413 C 0.5357(3) 0.7010(3) 0.1799(3) 0.0415(10) Uani 0.352(2) 1 d PDU A 2
C414 C 0.5572(4) 0.7678(3) 0.1372(2) 0.0415(10) Uani 0.352(2) 1 d PDU A 2
C415 C 0.5114(3) 0.8414(3) 0.1569(3) 0.0365(9) Uani 0.352(2) 1 d PDU A 2
C416 C 0.5369(4) 0.9788(3) 0.2019(3) 0.0334(10) Uani 0.352(2) 1 d PDU A 2
C417 C 0.5472(3) 0.9183(3) 0.1525(3) 0.0346(9) Uani 0.352(2) 1 d PDU A 2
C418 C 0.6321(4) 0.9272(3) 0.1289(2) 0.0374(10) Uani 0.352(2) 1 d PDU A 2
C419 C 0.6740(4) 0.9932(4) 0.1628(3) 0.0364(12) Uani 0.352(2) 1 d PDU A 2
C420 C 0.6144(4) 1.0231(3) 0.2095(3) 0.0360(11) Uani 0.352(2) 1 d PDU A 2
C421 C 0.5941(4) 1.0221(4) 0.3237(3) 0.0406(11) Uani 0.352(2) 1 d PDU A 2
C422 C 0.6417(3) 1.0449(4) 0.2684(3) 0.0407(12) Uani 0.352(2) 1 d PDU A 2
C423 C 0.7287(4) 1.0354(3) 0.2851(3) 0.0403(10) Uani 0.352(2) 1 d PDU A 2
C424 C 0.7338(4) 1.0088(3) 0.3498(3) 0.0425(10) Uani 0.352(2) 1 d PDU A 2
C425 C 0.6511(4) 1.0008(3) 0.3735(3) 0.0420(10) Uani 0.352(2) 1 d PDU A 2
C426 C 0.5543(4) 0.8918(4) 0.4083(2) 0.0475(11) Uani 0.352(2) 1 d PDU A 2
C427 C 0.6315(4) 0.9356(3) 0.4150(2) 0.0459(10) Uani 0.352(2) 1 d PDU A 2
C428 C 0.6968(4) 0.8779(4) 0.4330(3) 0.0447(12) Uani 0.352(2) 1 d PDU A 2
C429 C 0.6567(4) 0.7964(4) 0.4378(2) 0.0427(10) Uani 0.352(2) 1 d PDU A 2
C430 C 0.5710(4) 0.8051(4) 0.4222(3) 0.0472(12) Uani 0.352(2) 1 d PDU A 2
C431 C 0.8736(3) 0.8044(3) 0.2232(3) 0.0464(10) Uani 0.352(2) 1 d PDU A 2
C432 C 0.8788(3) 0.7779(3) 0.2878(3) 0.0401(10) Uani 0.352(2) 1 d PDU A 2
C433 C 0.8409(3) 0.6964(3) 0.2917(3) 0.0382(11) Uani 0.352(2) 1 d PDU A 2
C434 C 0.8118(3) 0.6733(3) 0.2302(3) 0.0431(12) Uani 0.352(2) 1 d PDU A 2
C435 C 0.8334(5) 0.7399(4) 0.1868(4) 0.0469(17) Uani 0.352(2) 1 d PDU A 2
C436 C 0.8583(3) 0.8873(3) 0.2091(3) 0.0491(11) Uani 0.352(2) 1 d PDU A 2
C437 C 0.8014(4) 0.9091(4) 0.1594(3) 0.0449(12) Uani 0.352(2) 1 d PDU A 2
C438 C 0.7560(3) 0.9832(3) 0.1788(3) 0.0426(10) Uani 0.352(2) 1 d PDU A 2
C439 C 0.7840(3) 1.0056(3) 0.2404(3) 0.0455(10) Uani 0.352(2) 1 d PDU A 2
C440 C 0.8509(5) 0.9465(5) 0.2588(4) 0.0472(16) Uani 0.352(2) 1 d PDU A 2
C441 C 0.8688(3) 0.8343(3) 0.3364(3) 0.0398(10) Uani 0.352(2) 1 d PDU A 2
C442 C 0.8535(3) 0.9221(3) 0.3219(3) 0.0441(10) Uani 0.352(2) 1 d PDU A 2
C443 C 0.7952(3) 0.9529(3) 0.3675(3) 0.0415(10) Uani 0.352(2) 1 d PDU A 2
C444 C 0.7747(4) 0.8861(3) 0.4108(2) 0.0415(10) Uani 0.352(2) 1 d PDU A 2
C445 C 0.8206(3) 0.8123(4) 0.3905(2) 0.0365(9) Uani 0.352(2) 1 d PDU A 2
C446 C 0.7941(3) 0.6748(3) 0.3450(3) 0.0334(10) Uani 0.352(2) 1 d PDU A 2
C447 C 0.7845(3) 0.7346(3) 0.3945(2) 0.0346(9) Uani 0.352(2) 1 d PDU A 2
C448 C 0.6998(3) 0.7254(4) 0.4192(2) 0.0374(10) Uani 0.352(2) 1 d PDU A 2
C449 C 0.6602(4) 0.6627(5) 0.3828(3) 0.0364(12) Uani 0.352(2) 1 d PDU A 2
C450 C 0.7175(3) 0.6300(3) 0.3380(3) 0.0360(11) Uani 0.352(2) 1 d PDU A 2
C451 C 0.7380(3) 0.6306(3) 0.2234(3) 0.0406(11) Uani 0.352(2) 1 d PDU A 2
C452 C 0.6894(3) 0.6081(3) 0.2785(3) 0.0407(12) Uani 0.352(2) 1 d PDU A 2
C453 C 0.6027(3) 0.6176(3) 0.2623(3) 0.0403(10) Uani 0.352(2) 1 d PDU A 2
C454 C 0.5969(4) 0.6442(3) 0.1970(3) 0.0425(10) Uani 0.352(2) 1 d PDU A 2
C455 C 0.6798(4) 0.6531(3) 0.1738(2) 0.0420(10) Uani 0.352(2) 1 d PDU A 2
C456 C 0.7769(4) 0.7609(4) 0.1396(3) 0.0475(11) Uani 0.352(2) 1 d PDU A 2
C457 C 0.7011(4) 0.7175(3) 0.1327(2) 0.0459(10) Uani 0.352(2) 1 d PDU A 2
C458 C 0.6376(4) 0.7764(4) 0.1135(3) 0.0447(12) Uani 0.352(2) 1 d PDU A 2
C459 C 0.6747(3) 0.8570(4) 0.1101(2) 0.0427(10) Uani 0.352(2) 1 d PDU A 2
C460 C 0.7627(4) 0.8483(4) 0.1253(3) 0.0472(12) Uani 0.352(2) 1 d PDU A 2

loop_
_atom_site_aniso_label
_atom_site_aniso_U_11
_atom_site_aniso_U_22
_atom_site_aniso_U_33
_atom_site_aniso_U_23
_atom_site_aniso_U_13
_atom_site_aniso_U_12
I 0.02224(7) 0.02164(7) 0.02146(6) 0.00460(5) -0.00215(5) 0.00263(5)
Cd 0.02227(8) 0.01508(7) 0.01837(7) -0.00055(5) -0.00243(6) 0.00000(6)
S1 0.0174(2) 0.0176(2) 0.0260(3) -0.00152(19) -0.0037(2) 0.00115(19)
S2 0.0183(2) 0.0175(2) 0.0242(3) -0.00236(19) -0.00172(19) 0.00080(19)
S3 0.0135(2) 0.0191(2) 0.0241(3) -0.0045(2) 0.00008(19) -0.00158(18)
S4 0.0141(2) 0.0202(2) 0.0268(3) -0.0028(2) 0.00229(19) 0.00051(19)
N1 0.0202(9) 0.0176(8) 0.0279(10) -0.0029(7) -0.0019(7) -0.0013(7)
N2 0.0134(7) 0.0173(8) 0.0225(9) -0.0012(6) -0.0023(6) 0.0001(6)
C1 0.0198(9) 0.0173(8) 0.0170(9) 0.0001(7) -0.0023(7) -0.0006(7)
C2 0.0148(8) 0.0094(8) 0.0212(9) 0.0013(6) -0.0002(7) -0.0007(6)
C3 0.0279(11) 0.0178(10) 0.0296(12) -0.0040(8) 0.0023(10) -0.0009(8)
C4 0.0219(10) 0.0219(11) 0.0366(12) -0.0066(9) 0.0002(9) -0.0058(9)
C5 0.0210(10) 0.0170(9) 0.0198(10) -0.0020(7) 0.0010(7) 0.0011(7)
C6 0.0171(9) 0.0244(11) 0.0308(12) -0.0037(9) -0.0082(9) -0.0002(8)
C7 0.0384(15) 0.0282(13) 0.0413(16) 0.0072(11) 0.0029(12) 0.0042(11)
C8 0.0270(13) 0.0349(14) 0.0361(13) -0.0113(11) -0.0073(10) 0.0020(11)
C9 0.0217(10) 0.0182(10) 0.0292(12) -0.0006(8) -0.0010(9) 0.0037(8)
C10 0.0201(12) 0.0265(13) 0.079(3) 0.0077(14) -0.0095(14) -0.0058(10)
N3 0.0190(8) 0.0185(8) 0.0173(9) -0.0004(7) 0.0009(7) -0.0010(6)
N4 0.0208(8) 0.0181(8) 0.0183(8) 0.0000(7) 0.0043(7) -0.0005(6)
C21 0.0200(8) 0.0158(8) 0.0166(9) -0.0010(8) 0.0005(8) -0.0009(7)
C22 0.0267(10) 0.0168(9) 0.0273(11) -0.0003(9) 0.0082(10) 0.0025(8)
C23 0.0256(10) 0.0160(8) 0.0249(11) 0.0006(8) 0.0063(9) -0.0005(7)
C24 0.0176(9) 0.0275(11) 0.0224(11) 0.0030(9) -0.0027(8) 0.0013(8)
C25 0.0204(10) 0.0266(11) 0.0353(14) -0.0008(10) 0.0063(10) -0.0024(8)
N5 0.0344(11) 0.0294(10) 0.0277(11) -0.0001(9) 0.0044(9) 0.0011(8)
N6 0.0286(9) 0.0263(9) 0.0231(10) 0.0058(8) -0.0028(8) 0.0001(7)
C26 0.0338(11) 0.0240(11) 0.0328(13) 0.0013(10) -0.0086(11) -0.0020(9)
C27 0.0392(13) 0.0259(11) 0.0305(13) -0.0034(10) -0.0024(11) -0.0042(9)
C28 0.0311(11) 0.0366(13) 0.0328(14) 0.0029(11) 0.0021(11) -0.0093(10)
C29 0.054(2) 0.054(2) 0.056(2) -0.0102(18) 0.0127(18) 0.0175(17)
C30 0.0295(12) 0.0523(18) 0.0431(17) 0.0083(15) -0.0073(12) 0.0130(12)
C301 0.0337(11) 0.0173(11) 0.0433(13) 0.0121(10) 0.0108(9) -0.0029(9)
C302 0.0321(11) 0.0135(11) 0.0444(12) 0.0018(10) 0.0022(9) -0.0025(10)
C303 0.0311(11) 0.0114(13) 0.0374(11) 0.0037(9) 0.0011(9) 0.0035(9)
C304 0.0344(11) 0.0180(12) 0.0321(12) 0.0102(9) -0.0030(9) 0.0072(9)
C305 0.0425(12) 0.0245(15) 0.0281(14) 0.0133(11) 0.0027(9) 0.0080(11)
C306 0.0267(12) 0.0239(11) 0.0550(14) 0.0126(9) 0.0179(10) -0.0048(8)
C307 0.0362(14) 0.0300(12) 0.0445(16) 0.0112(10) 0.0231(10) 0.0026(10)
C308 0.0265(13) 0.0317(11) 0.0497(14) 0.0083(10) 0.0217(10) 0.0045(9)
C309 0.0108(10) 0.0320(12) 0.0647(14) 0.0074(9) 0.0081(10) -0.0017(9)
C310 0.022(2) 0.0274(13) 0.0662(14) 0.0060(11) 0.0047(12) -0.0078(16)
C311 0.0329(12) 0.0171(12) 0.0495(14) -0.0038(11) -0.0070(9) -0.0082(9)
C312 0.0226(11) 0.0259(12) 0.0636(14) -0.0025(10) -0.0090(10) -0.0110(9)
C313 0.0323(13) 0.0320(11) 0.0499(15) -0.0085(10) -0.0242(10) -0.0045(10)
C314 0.0466(14) 0.0346(13) 0.0330(14) -0.0102(10) -0.0208(10) 0.0000(10)
C315 0.0437(12) 0.0221(12) 0.0361(13) -0.0117(10) -0.0084(10) 0.0004(11)
C316 0.0336(12) 0.0165(14) 0.0345(12) -0.0011(10) 0.0043(9) 0.0069(10)
C317 0.0441(12) 0.0242(13) 0.0304(13) -0.0059(10) 0.0016(10) 0.0062(10)
C318 0.0515(15) 0.0309(13) 0.0265(13) -0.0014(10) 0.0113(10) 0.0088(10)
C319 0.0328(18) 0.0280(12) 0.0398(15) 0.0041(11) 0.0186(14) 0.0103(13)
C320 0.0229(12) 0.0239(13) 0.0427(12) 0.0034(9) 0.0098(10) 0.0103(10)
C321 0.0292(12) 0.0270(12) 0.0360(12) 0.0088(9) -0.0133(9) 0.0089(9)
C322 0.0156(12) 0.0278(11) 0.0498(12) 0.0069(10) -0.0052(9) 0.0081(10)
C323 0.0135(13) 0.0330(12) 0.0585(13) 0.0038(9) -0.0074(11) 0.0038(10)
C324 0.0253(14) 0.0359(11) 0.0495(14) -0.0012(10) -0.0209(11) -0.0012(10)
C325 0.0358(13) 0.0316(12) 0.0340(13) 0.0058(10) -0.0219(9) 0.0056(10)
C326 0.0531(14) 0.0337(12) 0.0204(12) 0.0110(9) 0.0054(12) 0.0066(9)
C327 0.0521(13) 0.0391(12) 0.0194(12) 0.0029(10) -0.0150(10) 0.0072(10)
C328 0.0603(14) 0.0367(12) 0.0227(18) -0.0053(12) -0.0146(12) 0.0056(10)
C329 0.0588(14) 0.0356(11) 0.0184(12) -0.0015(10) 0.0063(11) 0.0078(10)
C330 0.0526(13) 0.0341(12) 0.0247(13) 0.0117(10) 0.0157(10) 0.0065(10)
C331 0.0337(11) 0.0173(11) 0.0433(13) 0.0121(10) 0.0108(9) -0.0029(9)
C332 0.0321(11) 0.0135(11) 0.0444(12) 0.0018(10) 0.0022(9) -0.0025(10)
C333 0.0311(11) 0.0114(13) 0.0374(11) 0.0037(9) 0.0011(9) 0.0035(9)
C334 0.0344(11) 0.0180(12) 0.0321(12) 0.0102(9) -0.0030(9) 0.0072(9)
C335 0.0425(12) 0.0245(15) 0.0281(14) 0.0133(11) 0.0027(9) 0.0080(11)
C336 0.0267(12) 0.0239(11) 0.0550(14) 0.0126(9) 0.0179(10) -0.0048(8)
C337 0.0362(14) 0.0300(12) 0.0445(16) 0.0112(10) 0.0231(10) 0.0026(10)
C338 0.0265(13) 0.0317(11) 0.0497(14) 0.0083(10) 0.0217(10) 0.0045(9)
C339 0.0108(10) 0.0320(12) 0.0647(14) 0.0074(9) 0.0081(10) -0.0017(9)
C340 0.022(2) 0.0274(13) 0.0662(14) 0.0060(11) 0.0047(12) -0.0078(16)
C341 0.0329(12) 0.0171(12) 0.0495(14) -0.0038(11) -0.0070(9) -0.0082(9)
C342 0.0226(11) 0.0259(12) 0.0636(14) -0.0025(10) -0.0090(10) -0.0110(9)
C343 0.0323(13) 0.0320(11) 0.0499(15) -0.0085(10) -0.0242(10) -0.0045(10)
C344 0.0466(14) 0.0346(13) 0.0330(14) -0.0102(10) -0.0208(10) 0.0000(10)
C345 0.0437(12) 0.0221(12) 0.0361(13) -0.0117(10) -0.0084(10) 0.0004(11)
C346 0.0336(12) 0.0165(14) 0.0345(12) -0.0011(10) 0.0043(9) 0.0069(10)
C347 0.0441(12) 0.0242(13) 0.0304(13) -0.0059(10) 0.0016(10) 0.0062(10)
C348 0.0515(15) 0.0309(13) 0.0265(13) -0.0014(10) 0.0113(10) 0.0088(10)
C349 0.0328(18) 0.0280(12) 0.0398(15) 0.0041(11) 0.0186(14) 0.0103(13)
C350 0.0229(12) 0.0239(13) 0.0427(12) 0.0034(9) 0.0098(10) 0.0103(10)
C351 0.0292(12) 0.0270(12) 0.0360(12) 0.0088(9) -0.0133(9) 0.0089(9)
C352 0.0156(12) 0.0278(11) 0.0498(12) 0.0069(10) -0.0052(9) 0.0081(10)
C353 0.0135(13) 0.0330(12) 0.0585(13) 0.0038(9) -0.0074(11) 0.0038(10)
C354 0.0253(14) 0.0359(11) 0.0495(14) -0.0012(10) -0.0209(11) -0.0012(10)
C355 0.0358(13) 0.0316(12) 0.0340(13) 0.0058(10) -0.0219(9) 0.0056(10)
C356 0.0531(14) 0.0337(12) 0.0204(12) 0.0110(9) 0.0054(12) 0.0066(9)
C357 0.0521(13) 0.0391(12) 0.0194(12) 0.0029(10) -0.0150(10) 0.0072(10)
C358 0.0603(14) 0.0367(12) 0.0227(18) -0.0053(12) -0.0146(12) 0.0056(10)
C359 0.0588(14) 0.0356(11) 0.0184(12) -0.0015(10) 0.0063(11) 0.0078(10)
C360 0.0526(13) 0.0341(12) 0.0247(13) 0.0117(10) 0.0157(10) 0.0065(10)
C401 0.019(2) 0.058(2) 0.062(2) 0.0164(19) 0.016(2) 0.0114(18)
C402 0.012(2) 0.046(2) 0.062(2) 0.0116(15) 0.0026(19) 0.0113(17)
C403 0.027(3) 0.034(2) 0.053(2) 0.0067(17) 0.0002(16) 0.0198(19)
C404 0.044(2) 0.035(3) 0.050(2) -0.0035(18) 0.007(2) 0.026(2)
C405 0.040(4) 0.054(3) 0.046(3) 0.002(2) 0.022(3) 0.026(3)
C406 0.027(2) 0.056(2) 0.064(3) 0.0229(18) 0.0174(19) -0.0019(19)
C407 0.044(3) 0.047(2) 0.044(3) 0.0240(17) 0.0246(19) 0.0034(16)
C408 0.0420(19) 0.033(2) 0.052(2) 0.0170(19) 0.0094(19) -0.0060(18)
C409 0.045(3) 0.027(2) 0.065(2) 0.0147(17) -0.0026(16) -0.0162(17)
C410 0.023(4) 0.044(3) 0.074(2) 0.0174(18) 0.000(2) -0.020(3)
C411 0.012(2) 0.045(2) 0.063(3) 0.0067(15) -0.0168(18) -0.0021(16)
C412 0.022(2) 0.0392(19) 0.071(2) 0.0060(18) -0.0187(17) -0.0173(17)
C413 0.047(2) 0.0272(19) 0.050(2) -0.0116(15) -0.0320(16) -0.0102(15)
C414 0.060(2) 0.040(2) 0.025(2) -0.0096(15) -0.0280(16) 0.0040(18)
C415 0.033(2) 0.0383(18) 0.038(2) 0.0017(17) -0.0254(16) 0.0013(14)
C416 0.032(2) 0.021(2) 0.047(2) 0.0106(15) -0.0066(16) 0.0153(17)
C417 0.039(2) 0.0335(19) 0.032(2) 0.0114(16) -0.0139(17) 0.0072(16)
C418 0.047(2) 0.040(2) 0.025(2) 0.0151(16) -0.0035(17) 0.0100(16)
C419 0.0462(18) 0.025(3) 0.038(3) 0.026(2) 0.0059(17) -0.0018(18)
C420 0.040(2) 0.019(2) 0.048(2) 0.0093(18) -0.0080(16) 0.0081(17)
C421 0.052(2) 0.019(3) 0.050(2) -0.011(2) -0.0009(17) 0.0240(17)
C422 0.054(2) 0.016(3) 0.051(2) 0.0037(18) -0.0120(17) 0.008(2)
C423 0.050(2) 0.014(2) 0.057(2) 0.0025(19) -0.0157(16) -0.0112(19)
C424 0.059(2) 0.020(2) 0.048(2) -0.013(2) -0.0247(18) -0.0033(18)
C425 0.069(2) 0.023(2) 0.034(2) -0.0226(15) -0.0059(17) 0.018(2)
C426 0.062(2) 0.049(2) 0.031(2) -0.005(2) 0.0202(18) 0.0248(18)
C427 0.075(2) 0.042(2) 0.021(2) -0.0189(15) 0.003(2) 0.0208(16)
C428 0.075(2) 0.048(2) 0.011(3) -0.011(2) -0.0066(19) 0.0156(18)
C429 0.065(2) 0.054(2) 0.010(2) 0.0070(17) 0.0076(18) 0.0156(16)
C430 0.058(2) 0.053(2) 0.031(3) 0.0086(18) 0.022(2) 0.0196(18)
C431 0.019(2) 0.058(2) 0.062(2) 0.0164(19) 0.016(2) 0.0114(18)
C432 0.012(2) 0.046(2) 0.062(2) 0.0116(15) 0.0026(19) 0.0113(17)
C433 0.027(3) 0.034(2) 0.053(2) 0.0067(17) 0.0002(16) 0.0198(19)
C434 0.044(2) 0.035(3) 0.050(2) -0.0035(18) 0.007(2) 0.026(2)
C435 0.040(4) 0.054(3) 0.046(3) 0.002(2) 0.022(3) 0.026(3)
C436 0.027(2) 0.056(2) 0.064(3) 0.0229(18) 0.0174(19) -0.0019(19)
C437 0.044(3) 0.047(2) 0.044(3) 0.0240(17) 0.0246(19) 0.0034(16)
C438 0.0420(19) 0.033(2) 0.052(2) 0.0170(19) 0.0094(19) -0.0060(18)
C439 0.045(3) 0.027(2) 0.065(2) 0.0147(17) -0.0026(16) -0.0162(17)
C440 0.023(4) 0.044(3) 0.074(2) 0.0174(18) 0.000(2) -0.020(3)
C441 0.012(2) 0.045(2) 0.063(3) 0.0067(15) -0.0168(18) -0.0021(16)
C442 0.022(2) 0.0392(19) 0.071(2) 0.0060(18) -0.0187(17) -0.0173(17)
C443 0.047(2) 0.0272(19) 0.050(2) -0.0116(15) -0.0320(16) -0.0102(15)
C444 0.060(2) 0.040(2) 0.025(2) -0.0096(15) -0.0280(16) 0.0040(18)
C445 0.033(2) 0.0383(18) 0.038(2) 0.0017(17) -0.0254(16) 0.0013(14)
C446 0.032(2) 0.021(2) 0.047(2) 0.0106(15) -0.0066(16) 0.0153(17)
C447 0.039(2) 0.0335(19) 0.032(2) 0.0114(16) -0.0139(17) 0.0072(16)
C448 0.047(2) 0.040(2) 0.025(2) 0.0151(16) -0.0035(17) 0.0100(16)
C449 0.0462(18) 0.025(3) 0.038(3) 0.026(2) 0.0059(17) -0.0018(18)
C450 0.040(2) 0.019(2) 0.048(2) 0.0093(18) -0.0080(16) 0.0081(17)
C451 0.052(2) 0.019(3) 0.050(2) -0.011(2) -0.0009(17) 0.0240(17)
C452 0.054(2) 0.016(3) 0.051(2) 0.0037(18) -0.0120(17) 0.008(2)
C453 0.050(2) 0.014(2) 0.057(2) 0.0025(19) -0.0157(16) -0.0112(19)
C454 0.059(2) 0.020(2) 0.048(2) -0.013(2) -0.0247(18) -0.0033(18)
C455 0.069(2) 0.023(2) 0.034(2) -0.0226(15) -0.0059(17) 0.018(2)
C456 0.062(2) 0.049(2) 0.031(2) -0.005(2) 0.0202(18) 0.0248(18)
C457 0.075(2) 0.042(2) 0.021(2) -0.0189(15) 0.003(2) 0.0208(16)
C458 0.075(2) 0.048(2) 0.011(3) -0.011(2) -0.0066(19) 0.0156(18)
C459 0.065(2) 0.054(2) 0.010(2) 0.0070(17) 0.0076(18) 0.0156(16)
C460 0.058(2) 0.053(2) 0.031(3) 0.0086(18) 0.022(2) 0.0196(18)

loop_
_atom_type_symbol
_atom_type_description
_atom_type_scat_dispersion_real
_atom_type_scat_dispersion_imag
_atom_type_scat_source
C C 0.0033 0.0016 'International Tables Vol C Tables 4.2.6.8 and 6.1.1.4'
H H 0.0000 0.0000 'International Tables Vol C Tables 4.2.6.8 and 6.1.1.4'
N N 0.0061 0.0033 'International Tables Vol C Tables 4.2.6.8 and 6.1.1.4'
S S 0.1246 0.1234 'International Tables Vol C Tables 4.2.6.8 and 6.1.1.4'
Cd Cd -0.8075 1.2024 'International Tables Vol C Tables 4.2.6.8 and 6.1.1.4'
I I -0.4742 1.8119 'International Tables Vol C Tables 4.2.6.8 and 6.1.1.4'

loop_
_geom_angle_atom_site_label_1
_geom_angle_atom_site_label_2
_geom_angle_atom_site_label_3
_geom_angle
S3 Cd S1 132.56(2)
S3 Cd S2 97.047(18)
S1 Cd S2 68.433(18)
S3 Cd S4 68.084(18)
S1 Cd S4 107.544(19)
S2 Cd S4 156.546(19)
S3 Cd I 116.110(15)
S1 Cd I 110.718(15)
S2 Cd I 98.365(14)
S4 Cd I 104.443(14)
C1 S1 Cd 88.11(8)
C1 S2 Cd 82.95(8)
C2 S3 Cd 89.53(8)
C2 S4 Cd 83.50(7)
C1 N1 C3 122.8(2)
C1 N1 C4 121.6(2)
C3 N1 C4 115.6(2)
C2 N2 C6 121.8(2)
C2 N2 C5 121.27(19)
C6 N2 C5 116.96(19)
N1 C1 S2 120.79(18)
N1 C1 S1 119.87(18)
S2 C1 S1 119.34(13)
N2 C2 S4 121.98(16)
N2 C2 S3 119.23(16)
S4 C2 S3 118.78(13)
N1 C3 C7 112.4(2)
N1 C4 C8 111.0(2)
N2 C5 C9 113.36(19)
N2 C6 C10 113.3(2)
C21 N3 C23 108.6(2)
C21 N3 C24 125.1(2)
C23 N3 C24 126.2(2)
C21 N4 C22 108.71(19)
C21 N4 C25 125.1(2)
C22 N4 C25 126.1(2)
N4 C21 N3 108.89(19)
C23 C22 N4 106.8(2)
C22 C23 N3 106.9(2)
C26 N5 C28 108.1(3)
C26 N5 C29 126.3(3)
C28 N5 C29 125.6(3)
C26 N6 C27 108.4(2)
C26 N6 C30 125.9(3)
C27 N6 C30 125.7(3)
N6 C26 N5 108.9(2)
C28 C27 N6 107.2(3)
C27 C28 N5 107.3(3)
C306 C301 C305 121.1(4)
C306 C301 C302 120.0(4)
C305 C301 C302 106.7(4)
C311 C302 C303 119.1(4)
C311 C302 C301 119.9(4)
C303 C302 C301 108.6(4)
C316 C303 C302 121.2(4)
C316 C303 C304 120.0(4)
C302 C303 C304 107.3(4)
C321 C304 C305 118.7(5)
C321 C304 C303 119.7(4)
C305 C304 C303 108.6(4)
C326 C305 C304 122.7(6)
C326 C305 C301 118.6(5)
C304 C305 C301 108.8(5)
C301 C306 C310 119.4(5)
C301 C306 C307 118.8(5)
C310 C306 C307 109.2(4)
C330 C307 C308 120.4(5)
C330 C307 C306 120.9(4)
C308 C307 C306 106.7(5)
C349 C308 C309 119.1(5)
C349 C308 C307 119.8(5)
C309 C308 C307 108.7(4)
C353 C309 C308 120.4(4)
C353 C309 C310 118.8(5)
C308 C309 C310 108.2(5)
C312 C310 C306 122.1(5)
C312 C310 C309 120.0(6)
C306 C310 C309 107.1(5)
C302 C311 C315 120.1(4)
C302 C311 C312 119.6(5)
C315 C311 C312 108.9(4)
C310 C312 C313 120.7(5)
C310 C312 C311 119.0(5)
C313 C312 C311 107.2(4)
C354 C313 C312 120.9(5)
C354 C313 C314 118.7(5)
C312 C313 C314 108.7(4)
C358 C314 C313 121.2(5)
C358 C314 C315 119.5(5)
C313 C314 C315 107.5(4)
C317 C315 C311 120.4(4)
C317 C315 C314 120.0(5)
C311 C315 C314 107.7(4)
C303 C316 C317 118.6(4)
C303 C316 C320 119.9(4)
C317 C316 C320 108.5(4)
C315 C317 C316 120.7(4)
C315 C317 C318 120.5(4)
C316 C317 C318 106.9(4)
C359 C318 C319 120.7(5)
C359 C318 C317 118.9(5)
C319 C318 C317 109.6(4)
C338 C319 C318 119.3(5)
C338 C319 C320 120.0(5)
C318 C319 C320 106.0(4)
C322 C320 C316 120.3(4)
C322 C320 C319 119.7(5)
C316 C320 C319 109.0(4)
C304 C321 C325 120.7(5)
C304 C321 C322 119.7(4)
C325 C321 C322 108.7(4)
C320 C322 C323 120.3(5)
C320 C322 C321 120.4(4)
C323 C322 C321 106.5(4)
C339 C323 C324 121.0(4)
C339 C323 C322 119.1(5)
C324 C323 C322 108.5(4)
C343 C324 C325 120.4(5)
C343 C324 C323 119.6(5)
C325 C324 C323 108.2(4)
C327 C325 C324 119.9(4)
C327 C325 C321 119.7(5)
C324 C325 C321 108.1(5)
C305 C326 C327 118.2(5)
C305 C326 C330 120.7(5)
C327 C326 C330 107.0(4)
C325 C327 C326 119.9(4)
C325 C327 C328 118.7(5)
C326 C327 C328 109.9(5)
C344 C328 C327 121.1(6)
C344 C328 C329 121.4(5)
C327 C328 C329 105.6(5)
C348 C329 C330 119.7(5)
C348 C329 C328 119.6(5)
C330 C329 C328 108.9(4)
C307 C330 C329 120.1(4)
C307 C330 C326 119.7(5)
C329 C330 C326 108.6(5)
C336 C331 C332 120.0(4)
C336 C331 C335 119.7(5)
C332 C331 C335 109.0(4)
C341 C332 C331 121.0(4)
C341 C332 C333 120.2(4)
C331 C332 C333 107.2(4)
C346 C333 C334 119.9(4)
C346 C333 C332 119.6(4)
C334 C333 C332 108.6(4)
C351 C334 C333 120.1(4)
C351 C334 C335 120.3(5)
C333 C334 C335 107.9(4)
C356 C335 C331 120.2(5)
C356 C335 C334 118.7(6)
C331 C335 C334 107.2(5)
C331 C336 C340 119.5(5)
C331 C336 C337 120.0(5)
C340 C336 C337 109.3(4)
C360 C337 C336 120.4(4)
C360 C337 C338 120.3(5)
C336 C337 C338 108.0(5)
C319 C338 C339 120.0(5)
C319 C338 C337 120.3(5)
C339 C338 C337 107.9(4)
C323 C339 C338 120.8(4)
C323 C339 C340 120.0(5)
C338 C339 C340 108.0(5)
C342 C340 C336 121.7(5)
C342 C340 C339 117.2(5)
C336 C340 C339 106.9(5)
C332 C341 C345 120.0(4)
C332 C341 C342 119.3(5)
C345 C341 C342 108.4(4)
C340 C342 C343 122.1(4)
C340 C342 C341 118.5(5)
C343 C342 C341 107.3(4)
C324 C343 C342 120.1(5)
C324 C343 C344 119.3(5)
C342 C343 C344 108.9(4)
C328 C344 C343 120.5(5)
C328 C344 C345 119.7(5)
C343 C344 C345 107.3(4)
C347 C345 C341 120.1(4)
C347 C345 C344 120.2(5)
C341 C345 C344 108.1(4)
C333 C346 C350 120.1(4)
C333 C346 C347 119.0(4)
C350 C346 C347 108.8(4)
C345 C347 C346 121.2(4)
C345 C347 C348 120.3(4)
C346 C347 C348 107.2(4)
C329 C348 C349 121.0(5)
C329 C348 C347 118.8(5)
C349 C348 C347 106.9(4)
C308 C349 C348 119.0(5)
C308 C349 C350 121.1(6)
C348 C349 C350 109.7(5)
C352 C350 C349 119.7(4)
C352 C350 C346 119.9(4)
C349 C350 C346 107.4(4)
C334 C351 C355 120.3(4)
C334 C351 C352 120.0(4)
C355 C351 C352 107.5(4)
C350 C352 C353 120.1(4)
C350 C352 C351 120.0(4)
C353 C352 C351 107.5(4)
C309 C353 C352 119.6(5)
C309 C353 C354 120.5(4)
C352 C353 C354 108.6(4)
C313 C354 C355 120.5(5)
C313 C354 C353 119.1(5)
C355 C354 C353 107.6(4)
C357 C355 C354 121.0(5)
C357 C355 C351 118.8(5)
C354 C355 C351 108.8(4)
C335 C356 C357 121.1(5)
C335 C356 C360 119.1(5)
C357 C356 C360 108.7(4)
C355 C357 C356 120.8(4)
C355 C357 C358 119.0(5)
C356 C357 C358 108.2(5)
C314 C358 C359 119.9(5)
C314 C358 C357 119.5(6)
C359 C358 C357 108.3(5)
C318 C359 C358 121.2(5)
C318 C359 C360 119.7(5)
C358 C359 C360 107.9(4)
C337 C360 C356 120.5(5)
C337 C360 C359 119.7(4)
C356 C360 C359 106.9(5)
C406 C401 C405 120.9(5)
C406 C401 C402 120.0(5)
C405 C401 C402 106.6(4)
C411 C402 C403 119.0(5)
C411 C402 C401 119.8(4)
C403 C402 C401 108.7(4)
C416 C403 C402 121.2(5)
C416 C403 C404 120.0(4)
C402 C403 C404 107.2(4)
C421 C404 C405 118.4(5)
C421 C404 C403 119.7(5)
C405 C404 C403 108.6(5)
C426 C405 C404 123.0(6)
C426 C405 C401 118.7(5)
C404 C405 C401 108.9(5)
C401 C406 C410 119.4(5)
C401 C406 C407 119.0(5)
C410 C406 C407 109.3(4)
C430 C407 C408 120.4(5)
C430 C407 C406 120.9(5)
C408 C407 C406 106.8(5)
C449 C408 C409 119.1(5)
C449 C408 C407 119.6(5)
C409 C408 C407 108.5(4)
C453 C409 C408 120.4(4)
C453 C409 C410 118.5(5)
C408 C409 C410 108.3(5)
C412 C410 C406 122.1(5)
C412 C410 C409 120.2(6)
C406 C410 C409 107.0(5)
C402 C411 C415 120.2(4)
C402 C411 C412 119.7(5)
C415 C411 C412 108.8(4)
C410 C412 C413 120.7(5)
C410 C412 C411 118.9(5)
C413 C412 C411 107.3(4)
C454 C413 C412 120.6(5)
C454 C413 C414 118.8(5)
C412 C413 C414 108.7(4)
C458 C414 C413 121.5(5)
C458 C414 C415 119.6(5)
C413 C414 C415 107.4(4)
C417 C415 C411 120.4(5)
C417 C415 C414 120.1(5)
C411 C415 C414 107.8(4)
C403 C416 C417 118.5(4)
C403 C416 C420 119.9(5)
C417 C416 C420 108.4(4)
C415 C417 C416 120.7(5)
C415 C417 C418 120.3(5)
C416 C417 C418 107.0(4)
C459 C418 C419 120.9(5)
C459 C418 C417 118.9(5)
C419 C418 C417 109.5(4)
C438 C419 C418 119.0(5)
C438 C419 C420 119.9(6)
C418 C419 C420 106.0(5)
C422 C420 C416 120.2(5)
C422 C420 C419 119.8(5)
C416 C420 C419 109.0(5)
C404 C421 C425 120.8(5)
C404 C421 C422 119.6(5)
C425 C421 C422 108.7(4)
C420 C422 C423 120.2(5)
C420 C422 C421 120.5(4)
C423 C422 C421 106.5(5)
C439 C423 C424 121.1(5)
C439 C423 C422 119.1(5)
C424 C423 C422 108.5(5)
C443 C424 C425 120.5(5)
C443 C424 C423 119.5(5)
C425 C424 C423 108.2(4)
C427 C425 C424 119.9(5)
C427 C425 C421 119.8(5)
C424 C425 C421 108.1(5)
C405 C426 C427 118.2(5)
C405 C426 C430 120.7(5)
C427 C426 C430 107.0(4)
C425 C427 C426 119.8(5)
C425 C427 C428 118.7(5)
C426 C427 C428 109.7(5)
C444 C428 C427 121.2(6)
C444 C428 C429 121.5(5)
C427 C428 C429 105.8(5)
C448 C429 C430 119.6(5)
C448 C429 C428 119.6(5)
C430 C429 C428 108.7(4)
C407 C430 C429 120.2(5)
C407 C430 C426 119.6(5)
C429 C430 C426 108.7(5)
C436 C431 C432 119.9(5)
C436 C431 C435 119.6(5)
C432 C431 C435 109.0(4)
C441 C432 C431 120.9(4)
C441 C432 C433 120.0(4)
C431 C432 C433 107.3(4)
C446 C433 C434 119.9(4)
C446 C433 C432 119.6(4)
C434 C433 C432 108.6(4)
C451 C434 C433 120.3(4)
C451 C434 C435 120.3(5)
C433 C434 C435 108.1(4)
C456 C435 C431 120.2(5)
C456 C435 C434 118.6(6)
C431 C435 C434 107.1(5)
C431 C436 C440 119.6(5)
C431 C436 C437 120.2(5)
C440 C436 C437 109.3(4)
C460 C437 C436 120.4(5)
C460 C437 C438 120.4(5)
C436 C437 C438 107.9(5)
C419 C438 C439 120.0(5)
C419 C438 C437 120.5(5)
C439 C438 C437 107.9(4)
C423 C439 C438 120.9(4)
C423 C439 C440 120.1(5)
C438 C439 C440 107.9(5)
C442 C440 C436 121.5(5)
C442 C440 C439 117.0(6)
C436 C440 C439 106.8(5)
C432 C441 C445 120.2(4)
C432 C441 C442 119.4(5)
C445 C441 C442 108.5(4)
C440 C442 C443 122.2(5)
C440 C442 C441 118.5(5)
C443 C442 C441 107.3(4)
C424 C443 C442 120.1(5)
C424 C443 C444 119.3(5)
C442 C443 C444 108.8(4)
C428 C444 C443 120.5(5)
C428 C444 C445 119.6(5)
C443 C444 C445 107.3(4)
C447 C445 C441 120.1(4)
C447 C445 C444 120.3(5)
C441 C445 C444 108.1(5)
C433 C446 C450 119.9(4)
C433 C446 C447 119.1(4)
C450 C446 C447 108.7(4)
C445 C447 C446 121.0(4)
C445 C447 C448 120.3(4)
C446 C447 C448 107.2(4)
C429 C448 C449 120.9(5)
C429 C448 C447 118.8(5)
C449 C448 C447 107.0(5)
C408 C449 C448 119.1(6)
C408 C449 C450 121.2(6)
C448 C449 C450 109.6(5)
C452 C450 C449 119.5(5)
C452 C450 C446 120.1(4)
C449 C450 C446 107.4(5)
C434 C451 C455 120.4(5)
C434 C451 C452 120.0(4)
C455 C451 C452 107.7(4)
C450 C452 C453 120.3(5)
C450 C452 C451 119.9(4)
C453 C452 C451 107.3(4)
C409 C453 C452 119.5(5)
C409 C453 C454 120.7(5)
C452 C453 C454 108.7(4)
C413 C454 C455 120.2(5)
C413 C454 C453 119.2(5)
C455 C454 C453 107.5(4)
C457 C455 C454 121.3(5)
C457 C455 C451 118.7(5)
C454 C455 C451 108.8(4)
C435 C456 C457 121.1(5)
C435 C456 C460 119.1(5)
C457 C456 C460 108.7(4)
C455 C457 C456 120.8(5)
C455 C457 C458 119.1(5)
C456 C457 C458 108.2(5)
C414 C458 C459 119.7(5)
C414 C458 C457 119.1(6)
C459 C458 C457 108.2(5)
C418 C459 C458 121.3(5)
C418 C459 C460 119.7(5)
C458 C459 C460 107.8(5)
C437 C460 C456 120.4(5)
C437 C460 C459 119.4(5)
C456 C460 C459 106.9(5)

loop_
_geom_bond_atom_site_label_1
_geom_bond_atom_site_label_2
_geom_bond_distance
I Cd 2.7806(2)
Cd S3 2.5588(6)
Cd S1 2.5643(6)
Cd S2 2.7399(6)
Cd S4 2.7483(6)
S1 C1 1.740(2)
S2 C1 1.720(2)
S3 C2 1.729(2)
S4 C2 1.728(2)
N1 C1 1.334(3)
N1 C3 1.468(3)
N1 C4 1.479(3)
N2 C2 1.342(3)
N2 C6 1.475(3)
N2 C5 1.475(3)
C3 C7 1.515(4)
C4 C8 1.522(4)
C5 C9 1.521(3)
C6 C10 1.506(4)
N3 C21 1.333(3)
N3 C23 1.375(3)
N3 C24 1.467(3)
N4 C21 1.325(3)
N4 C22 1.380(3)
N4 C25 1.461(3)
C22 C23 1.363(3)
N5 C26 1.329(4)
N5 C28 1.376(4)
N5 C29 1.467(4)
N6 C26 1.322(4)
N6 C27 1.374(4)
N6 C30 1.465(4)
C27 C28 1.340(4)
C301 C306 1.392(6)
C301 C305 1.458(8)
C301 C302 1.461(6)
C302 C311 1.395(7)
C302 C303 1.437(6)
C303 C316 1.388(7)
C303 C304 1.463(7)
C304 C321 1.389(7)
C304 C305 1.417(7)
C305 C326 1.408(7)
C306 C310 1.426(9)
C306 C307 1.471(7)
C307 C330 1.377(8)
C307 C308 1.447(7)
C308 C349 1.401(7)
C308 C309 1.438(8)
C309 C353 1.404(7)
C309 C310 1.471(8)
C310 C312 1.385(9)
C311 C315 1.429(7)
C311 C312 1.462(6)
C312 C313 1.433(7)
C313 C354 1.395(6)
C313 C314 1.453(7)
C314 C358 1.397(8)
C314 C315 1.460(6)
C315 C317 1.372(7)
C316 C317 1.445(7)
C316 C320 1.449(6)
C317 C318 1.466(7)
C318 C359 1.384(6)
C318 C319 1.453(8)
C319 C338 1.375(7)
C319 C320 1.466(7)
C320 C322 1.379(7)
C321 C325 1.446(7)
C321 C322 1.457(7)
C322 C323 1.455(6)
C323 C339 1.393(7)
C323 C324 1.450(8)
C324 C343 1.393(7)
C324 C325 1.432(8)
C325 C327 1.411(7)
C326 C327 1.438(7)
C326 C330 1.453(7)
C327 C328 1.456(7)
C328 C344 1.351(8)
C328 C329 1.469(9)
C329 C348 1.397(7)
C329 C330 1.428(7)
C331 C336 1.394(6)
C331 C332 1.447(6)
C331 C335 1.450(8)
C332 C341 1.391(7)
C332 C333 1.452(6)
C333 C346 1.410(6)
C333 C334 1.444(6)
C334 C351 1.384(6)
C334 C335 1.460(8)
C335 C356 1.400(8)
C336 C340 1.433(9)
C336 C337 1.447(7)
C337 C360 1.371(8)
C337 C338 1.463(7)
C338 C339 1.438(7)
C339 C340 1.493(7)
C340 C342 1.403(9)
C341 C345 1.437(7)
C341 C342 1.471(6)
C342 C343 1.443(7)
C343 C344 1.456(7)
C344 C345 1.468(6)
C345 C347 1.383(7)
C346 C350 1.439(6)
C346 C347 1.439(6)
C347 C348 1.470(7)
C348 C349 1.427(9)
C349 C350 1.432(7)
C350 C352 1.393(7)
C351 C355 1.461(7)
C351 C352 1.461(7)
C352 C353 1.449(7)
C353 C354 1.462(8)
C354 C355 1.434(7)
C355 C357 1.402(7)
C356 C357 1.416(7)
C356 C360 1.459(7)
C357 C358 1.455(8)
C358 C359 1.431(8)
C359 C360 1.462(7)
C401 C406 1.392(6)
C401 C405 1.458(8)
C401 C402 1.462(7)
C402 C411 1.395(7)
C402 C403 1.437(6)
C403 C416 1.389(7)
C403 C404 1.464(7)
C404 C421 1.389(7)
C404 C405 1.416(8)
C405 C426 1.407(8)
C406 C410 1.425(9)
C406 C407 1.471(7)
C407 C430 1.376(8)
C407 C408 1.447(7)
C408 C449 1.402(7)
C408 C409 1.439(8)
C409 C453 1.403(7)
C409 C410 1.471(8)
C410 C412 1.385(9)
C411 C415 1.429(7)
C411 C412 1.462(6)
C412 C413 1.433(7)
C413 C454 1.396(7)
C413 C414 1.454(7)
C414 C458 1.397(9)
C414 C415 1.460(7)
C415 C417 1.372(7)
C416 C417 1.446(7)
C416 C420 1.448(6)
C417 C418 1.465(7)
C418 C459 1.384(7)
C418 C419 1.453(9)
C419 C438 1.375(8)
C419 C420 1.467(7)
C420 C422 1.379(7)
C421 C425 1.446(7)
C421 C422 1.456(8)
C422 C423 1.455(7)
C423 C439 1.392(7)
C423 C424 1.450(8)
C424 C443 1.392(7)
C424 C425 1.432(8)
C425 C427 1.411(7)
C426 C427 1.438(8)
C426 C430 1.454(7)
C427 C428 1.456(7)
C428 C444 1.349(9)
C428 C429 1.468(9)
C429 C448 1.397(7)
C429 C430 1.429(7)
C431 C436 1.393(6)
C431 C432 1.447(7)
C431 C435 1.450(8)
C432 C441 1.390(7)
C432 C433 1.452(6)
C433 C446 1.411(6)
C433 C434 1.444(6)
C434 C451 1.383(7)
C434 C435 1.461(8)
C435 C456 1.400(8)
C436 C440 1.432(9)
C436 C437 1.446(7)
C437 C460 1.372(8)
C437 C438 1.462(7)
C438 C439 1.438(8)
C439 C440 1.493(8)
C440 C442 1.404(9)
C441 C445 1.436(7)
C441 C442 1.471(6)
C442 C443 1.442(7)
C443 C444 1.456(7)
C444 C445 1.467(7)
C445 C447 1.383(7)
C446 C450 1.439(6)
C446 C447 1.439(6)
C447 C448 1.471(7)
C448 C449 1.427(9)
C449 C450 1.431(8)
C450 C452 1.393(7)
C451 C455 1.460(7)
C451 C452 1.461(7)
C452 C453 1.449(7)
C453 C454 1.462(8)
C454 C455 1.433(8)
C455 C457 1.402(7)
C456 C457 1.416(8)
C456 C460 1.459(7)
C457 C458 1.456(8)
C458 C459 1.432(9)
C459 C460 1.462(7)
